data_4305913
loop_
_publ_author_name
'Hideki Sugimoto'
'Koichiro Suyama'
'Kunihisa Sugimoto'
'Hiroyuki Miyake'
'Isao Takahashi'
'Shun Hirota'
'Shinobu Itoh'

_publ_contact_author_name 'HIDEKI SUGIMOTO'
_publ_section_title
;
A New Class of Sulfido/Oxo(dithiolene)-Molybdenum(IV) Complexes Derived
from Sulfido/Oxo-Bis(tetrasulfido)molybdenum(IV) Anions
;
_journal_name_full 'Inorganic Chemistry'
_journal_page_first 10150
_journal_page_last 10157
_journal_paper_doi 10.1021/ic800832a
_journal_volume 47
_journal_year 2008
_chemical_formula_moiety 'C38 H42 Cl2 Mo N O P S6 '
_chemical_formula_sum 'C38 H42 Cl2 Mo N O P S6'
_chemical_formula_weight 918.94
_space_group_IT_number 14
_symmetry_cell_setting monoclinic
_symmetry_Int_Tables_number 14
_symmetry_space_group_name_Hall '-P 2ybc'
_symmetry_space_group_name_H-M 'P 1 21/c 1'
_cell_angle_alpha 90.0000
_cell_angle_beta 95.436(3)
_cell_angle_gamma 90.0000
_cell_formula_units_Z 4
_cell_length_a 16.427(2)
_cell_length_b 14.0703(18)
_cell_length_c 17.529(2)
_cell_measurement_reflns_used 14078
_cell_measurement_temperature 113.1
_cell_measurement_theta_max 30.0
_cell_measurement_theta_min 4.0
_cell_volume 4033.3(8)
_computing_cell_refinement CrystalClear
_computing_data_collection CrystalClear
_computing_data_reduction CrystalStructure
_computing_publication_material 'CrystalStructure 3.8'
_computing_structure_refinement CRYSTALS
_computing_structure_solution SIR92
_diffrn_detector_area_resol_mean 7.31
_diffrn_measured_fraction_theta_full 0.994
_diffrn_measured_fraction_theta_max 0.911
_diffrn_measurement_device_type 'Rigaku Mercury'
_diffrn_measurement_method \w
_diffrn_radiation_type 'Mo K\a'
_diffrn_radiation_wavelength 0.71070
_diffrn_reflns_av_R_equivalents 0.053
_diffrn_reflns_limit_h_max 22
_diffrn_reflns_limit_h_min -20
_diffrn_reflns_limit_k_max 19
_diffrn_reflns_limit_k_min -15
_diffrn_reflns_limit_l_max 23
_diffrn_reflns_limit_l_min -24
_diffrn_reflns_number 41869
_diffrn_reflns_theta_full 27.50
_diffrn_reflns_theta_max 30.03
_exptl_absorpt_coefficient_mu 0.839
_exptl_absorpt_correction_T_max 0.959
_exptl_absorpt_correction_T_min 0.823
_exptl_absorpt_correction_type multi-scan
_exptl_absorpt_process_details 'Jacobson, R. (1998) Private communication'
_exptl_crystal_colour orange
_exptl_crystal_density_diffrn 1.513
_exptl_crystal_density_method 'not measured'
_exptl_crystal_description prism
_exptl_crystal_F_000 1888.00
_exptl_crystal_size_max 0.35
_exptl_crystal_size_mid 0.10
_exptl_crystal_size_min 0.05
_refine_diff_density_max 2.67
_refine_diff_density_min -1.36
_refine_ls_extinction_method none
_refine_ls_goodness_of_fit_ref 1.004
_refine_ls_hydrogen_treatment refall
_refine_ls_number_parameters 493
_refine_ls_number_reflns 6608
_refine_ls_R_factor_gt 0.0708
_refine_ls_shift/su_max 0.0000
_refine_ls_structure_factor_coef Fsqd
_refine_ls_weighting_details 'w = 1/[0.0059Fo^2^ + 1.0000\s(Fo^2^)]/(4Fo^2^)'
_refine_ls_weighting_scheme calc
_refine_ls_wR_factor_ref 0.1939
_reflns_number_gt 6608
_reflns_number_total 9207
_reflns_threshold_expression F^2^>2.0\s(F^2^)
_cod_data_source_file ic800832a_si_002_3.cif
_cod_data_source_block '__8a'
_cod_original_cell_volume 4033.3(9)
_cod_original_formula_sum 'C38 H42 Cl2 Mo N O P S6 '
_cod_database_code 4305913

loop_
_symmetry_equiv_pos_site_id
_symmetry_equiv_pos_as_xyz
1 +X,+Y,+Z
2 -X,1/2+Y,1/2-Z
3 -X,-Y,-Z
4 +X,1/2-Y,1/2+Z

loop_
_atom_site_label
_atom_site_type_symbol
_atom_site_fract_x
_atom_site_fract_y
_atom_site_fract_z
_atom_site_U_iso_or_equiv
_atom_site_adp_type
_atom_site_occupancy
_atom_site_symmetry_multiplicity
_atom_site_calc_flag
_atom_site_refinement_flags
_atom_site_disorder_assembly
_atom_site_disorder_group
Mo(1) Mo 0.75805(3) 0.60635(4) 0.27703(3) 0.02183(13) Uani 1.00 1 d . . .
Cl(1) Cl 0.80210(13) 0.99512(13) 0.28069(15) 0.0578(6) Uani 1.00 1 d . . .
Cl(2) Cl 1.08476(11) 0.70111(14) 0.28087(18) 0.0691(7) Uani 1.00 1 d . . .
S(1) S 0.90414(9) 0.62546(11) 0.29311(10) 0.0302(3) Uani 1.00 1 d . . .
S(2) S 0.75982(9) 0.77532(11) 0.29005(9) 0.0269(3) Uani 1.00 1 d . . .
S(3) S 0.63548(11) 0.62288(12) 0.33627(11) 0.0345(4) Uani 1.00 1 d . . .
S(4) S 0.59302(12) 0.48523(13) 0.35889(11) 0.0381(4) Uani 1.00 1 d . . .
S(5) S 0.69189(14) 0.42929(14) 0.41864(11) 0.0452(5) Uani 1.00 1 d . . .
S(6) S 0.78922(11) 0.46695(12) 0.34597(12) 0.0406(4) Uani 1.00 1 d . . .
P(1) P 0.60545(9) 1.14628(11) 0.36286(8) 0.0203(3) Uani 1.00 1 d . . .
O(1) O 0.7305(3) 0.5809(4) 0.1814(2) 0.0447(14) Uani 1.00 1 d . . .
N(1) N 0.8732(4) 0.7124(5) 0.5401(3) 0.0429(17) Uani 1.00 1 d . . .
C(1) C 0.9253(3) 0.7476(4) 0.2863(3) 0.0221(13) Uani 1.00 1 d . . .
C(2) C 0.8615(3) 0.8145(4) 0.2863(3) 0.0241(14) Uani 1.00 1 d . . .
C(3) C 0.8820(4) 0.9110(4) 0.2846(4) 0.0321(17) Uani 1.00 1 d . . .
C(4) C 0.9609(4) 0.9436(4) 0.2801(3) 0.0318(16) Uani 1.00 1 d . . .
C(5) C 1.0241(4) 0.8776(4) 0.2794(3) 0.0304(16) Uani 1.00 1 d . . .
C(6) C 1.0048(3) 0.7821(4) 0.2829(3) 0.0269(15) Uani 1.00 1 d . . .
C(7) C 0.8959(7) 0.7715(7) 0.4721(5) 0.068(3) Uani 1.00 1 d . . .
C(8) C 0.9297(6) 0.8695(7) 0.4918(6) 0.064(3) Uani 1.00 1 d . . .
C(9) C 0.8090(5) 0.7740(7) 0.5805(5) 0.059(2) Uani 1.00 1 d . . .
C(10) C 0.7339(5) 0.8005(7) 0.5226(5) 0.063(2) Uani 1.00 1 d . . .
C(11) C 0.8349(6) 0.6257(8) 0.5080(5) 0.068(3) Uani 1.00 1 d . . .
C(12) C 0.8131(6) 0.5539(7) 0.5749(6) 0.073(3) Uani 1.00 1 d . . .
C(13) C 0.9422(5) 0.6995(8) 0.5975(5) 0.065(3) Uani 1.00 1 d . . .
C(14) C 1.0085(5) 0.6333(9) 0.5685(6) 0.076(3) Uani 1.00 1 d . . .
C(15) C 0.6219(4) 1.1041(4) 0.2103(3) 0.0284(15) Uani 1.00 1 d . . .
C(16) C 0.6537(4) 1.1202(4) 0.1404(3) 0.0339(17) Uani 1.00 1 d . . .
C(17) C 0.6992(4) 1.1998(5) 0.1306(3) 0.0341(17) Uani 1.00 1 d . . .
C(18) C 0.7123(3) 1.2671(5) 0.1879(3) 0.0310(16) Uani 1.00 1 d . . .
C(19) C 0.6782(3) 1.2548(4) 0.2570(3) 0.0267(14) Uani 1.00 1 d . . .
C(20) C 0.6355(3) 1.1704(4) 0.2688(3) 0.0213(13) Uani 1.00 1 d . . .
C(21) C 0.5373(3) 1.2355(4) 0.3919(3) 0.0224(13) Uani 1.00 1 d . . .
C(22) C 0.4750(3) 1.2708(4) 0.3389(3) 0.0253(14) Uani 1.00 1 d . . .
C(23) C 0.4188(3) 1.3342(4) 0.3630(3) 0.0296(16) Uani 1.00 1 d . . .
C(24) C 0.4236(3) 1.3632(4) 0.4386(4) 0.0314(16) Uani 1.00 1 d . . .
C(25) C 0.4844(4) 1.3277(4) 0.4919(3) 0.0315(17) Uani 1.00 1 d . . .
C(26) C 0.5413(3) 1.2649(4) 0.4689(3) 0.0281(15) Uani 1.00 1 d . . .
C(27) C 0.5560(3) 1.0331(4) 0.3612(3) 0.0213(13) Uani 1.00 1 d . . .
C(28) C 0.6039(4) 0.9502(4) 0.3643(3) 0.0280(15) Uani 1.00 1 d . . .
C(29) C 0.5666(4) 0.8624(4) 0.3624(3) 0.0290(15) Uani 1.00 1 d . . .
C(30) C 0.4834(3) 0.8563(4) 0.3550(3) 0.0280(15) Uani 1.00 1 d . . .
C(31) C 0.4338(3) 0.9383(4) 0.3489(3) 0.0295(16) Uani 1.00 1 d . . .
C(32) C 0.4709(3) 1.0273(4) 0.3537(3) 0.0261(15) Uani 1.00 1 d . . .
C(33) C 0.6954(3) 1.1378(4) 0.4306(3) 0.0241(14) Uani 1.00 1 d . . .
C(34) C 0.7671(4) 1.1837(5) 0.4173(4) 0.041(2) Uani 1.00 1 d . . .
C(35) C 0.8357(4) 1.1739(7) 0.4714(5) 0.056(2) Uani 1.00 1 d . . .
C(36) C 0.8317(4) 1.1153(5) 0.5344(4) 0.044(2) Uani 1.00 1 d . . .
C(37) C 0.7619(4) 1.0712(5) 0.5478(3) 0.0343(17) Uani 1.00 1 d . . .
C(38) C 0.6920(4) 1.0818(4) 0.4958(3) 0.0300(16) Uani 1.00 1 d . . .
H(1) H 1.0789 0.8977 0.2763 0.036 Uiso 1.00 1 c R . .
H(2) H 0.9716 1.0098 0.2777 0.038 Uiso 1.00 1 c R . .
H(3) H 0.9358 0.7378 0.4471 0.082 Uiso 1.00 1 c R . .
H(4) H 0.8480 0.7795 0.4378 0.082 Uiso 1.00 1 c R . .
H(5) H 0.8861 0.9139 0.4913 0.078 Uiso 1.00 1 c R . .
H(6) H 0.9670 0.8893 0.4567 0.078 Uiso 1.00 1 c R . .
H(7) H 0.9573 0.8663 0.5419 0.078 Uiso 1.00 1 c R . .
H(8) H 0.7901 0.7374 0.6208 0.071 Uiso 1.00 1 c R . .
H(9) H 0.8349 0.8301 0.6011 0.071 Uiso 1.00 1 c R . .
H(10) H 0.7447 0.8597 0.4995 0.075 Uiso 1.00 1 c R . .
H(11) H 0.6864 0.8059 0.5492 0.075 Uiso 1.00 1 c R . .
H(12) H 0.7255 0.7531 0.4840 0.075 Uiso 1.00 1 c R . .
H(13) H 0.7847 0.6434 0.4803 0.082 Uiso 1.00 1 c R . .
H(14) H 0.8691 0.5959 0.4743 0.082 Uiso 1.00 1 c R . .
H(15) H 0.8583 0.5121 0.5847 0.087 Uiso 1.00 1 c R . .
H(16) H 0.7654 0.5181 0.5595 0.088 Uiso 1.00 1 c R . .
H(17) H 0.8052 0.5883 0.6203 0.088 Uiso 1.00 1 c R . .
H(18) H 0.9669 0.7598 0.6074 0.077 Uiso 1.00 1 c R . .
H(19) H 0.9238 0.6750 0.6434 0.077 Uiso 1.00 1 c R . .
H(20) H 0.9964 0.5702 0.5830 0.091 Uiso 1.00 1 c R . .
H(21) H 1.0620 0.6498 0.5896 0.091 Uiso 1.00 1 c R . .
H(22) H 1.0055 0.6373 0.5142 0.091 Uiso 1.00 1 c R . .
H(23) H 0.5913 1.0483 0.2185 0.034 Uiso 1.00 1 c R . .
H(24) H 0.6436 1.0759 0.0997 0.041 Uiso 1.00 1 c R . .
H(25) H 0.7228 1.2095 0.0837 0.041 Uiso 1.00 1 c R . .
H(26) H 0.7440 1.3222 0.1802 0.037 Uiso 1.00 1 c R . .
H(27) H 0.6836 1.3024 0.2956 0.031 Uiso 1.00 1 c R . .
H(28) H 0.4718 1.2509 0.2869 0.030 Uiso 1.00 1 c R . .
H(29) H 0.3765 1.3583 0.3275 0.035 Uiso 1.00 1 c R . .
H(30) H 0.3853 1.4080 0.4544 0.038 Uiso 1.00 1 c R . .
H(31) H 0.4865 1.3467 0.5441 0.038 Uiso 1.00 1 c R . .
H(32) H 0.5837 1.2414 0.5045 0.034 Uiso 1.00 1 c R . .
H(33) H 0.6618 0.9546 0.3678 0.034 Uiso 1.00 1 c R . .
H(34) H 0.5988 0.8062 0.3667 0.035 Uiso 1.00 1 c R . .
H(35) H 0.4584 0.7954 0.3535 0.034 Uiso 1.00 1 c R . .
H(36) H 0.3760 0.9325 0.3417 0.035 Uiso 1.00 1 c R . .
H(37) H 0.4386 1.0833 0.3522 0.031 Uiso 1.00 1 c R . .
H(38) H 0.7698 1.2211 0.3724 0.049 Uiso 1.00 1 c R . .
H(39) H 0.8849 1.2066 0.4637 0.066 Uiso 1.00 1 c R . .
H(40) H 0.8788 1.1083 0.5698 0.051 Uiso 1.00 1 c R . .
H(41) H 0.7600 1.0317 0.5915 0.041 Uiso 1.00 1 c R . .
H(42) H 0.6421 1.0519 0.5053 0.036 Uiso 1.00 1 c R . .

loop_
_atom_site_aniso_label
_atom_site_aniso_U_11
_atom_site_aniso_U_22
_atom_site_aniso_U_33
_atom_site_aniso_U_12
_atom_site_aniso_U_13
_atom_site_aniso_U_23
Mo(1) 0.0181(2) 0.0273(2) 0.0202(2) 0.0001(2) 0.00292(17) -0.0066(2)
Cl(1) 0.0413(10) 0.0254(8) 0.1127(18) 0.0086(7) 0.0389(11) 0.0187(10)
Cl(2) 0.0140(8) 0.0348(10) 0.157(2) 0.0048(7) -0.0016(10) -0.0113(12)
S(1) 0.0184(7) 0.0216(7) 0.0498(9) 0.0036(5) -0.0008(6) -0.0098(6)
S(2) 0.0212(7) 0.0233(7) 0.0381(8) 0.0056(5) 0.0135(6) 0.0083(6)
S(3) 0.0344(8) 0.0269(8) 0.0456(9) -0.0031(6) 0.0209(7) -0.0002(7)
S(4) 0.0405(10) 0.0292(8) 0.0466(10) -0.0060(7) 0.0155(7) 0.0003(7)
S(5) 0.0604(12) 0.0328(9) 0.0418(10) -0.0101(8) 0.0021(8) 0.0051(8)
S(6) 0.0330(9) 0.0217(7) 0.0658(12) 0.0004(6) -0.0015(8) -0.0005(7)
P(1) 0.0186(7) 0.0189(6) 0.0236(7) 0.0004(5) 0.0025(5) 0.0016(5)
O(1) 0.030(2) 0.070(3) 0.035(2) -0.022(2) 0.007(2) -0.022(2)
N(1) 0.042(3) 0.065(4) 0.022(2) -0.016(3) 0.006(2) -0.005(2)
C(1) 0.020(2) 0.025(2) 0.021(2) -0.001(2) -0.000(2) -0.004(2)
C(2) 0.028(3) 0.022(2) 0.025(2) 0.001(2) 0.014(2) 0.004(2)
C(3) 0.033(3) 0.021(2) 0.045(3) 0.005(2) 0.019(2) 0.006(2)
C(4) 0.031(3) 0.022(3) 0.043(3) -0.001(2) 0.008(2) 0.005(2)
C(5) 0.027(3) 0.032(3) 0.032(3) -0.006(2) -0.000(2) -0.001(2)
C(6) 0.019(2) 0.025(2) 0.036(3) -0.000(2) -0.004(2) -0.006(2)
C(7) 0.078(7) 0.079(7) 0.048(4) 0.008(5) 0.015(4) 0.012(4)
C(8) 0.053(5) 0.064(6) 0.078(6) -0.007(4) 0.016(4) -0.005(5)
C(9) 0.051(5) 0.074(6) 0.053(5) 0.001(4) 0.007(4) -0.009(4)
C(10) 0.037(4) 0.080(7) 0.070(6) 0.004(4) 0.002(4) 0.021(5)
C(11) 0.067(6) 0.086(7) 0.053(5) -0.019(5) 0.014(4) -0.000(5)
C(12) 0.065(6) 0.067(6) 0.086(7) -0.021(5) 0.010(5) 0.005(5)
C(13) 0.052(5) 0.094(8) 0.048(4) 0.008(5) -0.006(3) 0.010(5)
C(14) 0.039(5) 0.106(9) 0.082(7) 0.007(5) 0.003(4) 0.022(6)
C(15) 0.030(3) 0.023(2) 0.032(3) 0.003(2) -0.000(2) -0.002(2)
C(16) 0.047(4) 0.033(3) 0.023(2) 0.017(3) 0.005(2) 0.002(2)
C(17) 0.027(3) 0.046(4) 0.031(3) 0.013(2) 0.009(2) 0.007(2)
C(18) 0.018(2) 0.037(3) 0.038(3) 0.004(2) 0.005(2) 0.013(2)
C(19) 0.021(2) 0.025(2) 0.032(3) -0.003(2) -0.007(2) 0.003(2)
C(20) 0.019(2) 0.023(2) 0.023(2) 0.001(2) 0.005(2) 0.000(2)
C(21) 0.022(2) 0.021(2) 0.024(2) -0.002(2) 0.005(2) -0.001(2)
C(22) 0.022(2) 0.026(3) 0.027(2) -0.003(2) -0.002(2) 0.001(2)
C(23) 0.023(3) 0.023(2) 0.042(3) 0.002(2) 0.000(2) 0.005(2)
C(24) 0.023(3) 0.027(3) 0.046(3) 0.002(2) 0.011(2) 0.001(2)
C(25) 0.035(3) 0.032(3) 0.029(3) 0.005(2) 0.011(2) -0.002(2)
C(26) 0.026(3) 0.032(3) 0.026(2) 0.002(2) 0.003(2) 0.002(2)
C(27) 0.021(2) 0.018(2) 0.026(2) -0.001(2) 0.007(2) 0.002(2)
C(28) 0.032(3) 0.023(2) 0.029(3) 0.001(2) 0.005(2) 0.001(2)
C(29) 0.029(3) 0.023(2) 0.035(3) 0.002(2) 0.003(2) 0.002(2)
C(30) 0.027(3) 0.020(2) 0.037(3) -0.005(2) 0.004(2) 0.001(2)
C(31) 0.019(2) 0.025(3) 0.044(3) -0.005(2) 0.003(2) -0.007(2)
C(32) 0.019(2) 0.022(2) 0.038(3) -0.001(2) 0.005(2) -0.002(2)
C(33) 0.021(2) 0.028(3) 0.023(2) 0.006(2) 0.001(2) -0.004(2)
C(34) 0.031(3) 0.045(4) 0.045(4) -0.004(3) -0.006(3) 0.017(3)
C(35) 0.028(4) 0.084(6) 0.053(4) -0.020(4) -0.010(3) 0.012(4)
C(36) 0.036(3) 0.057(4) 0.035(3) 0.010(3) -0.013(3) -0.001(3)
C(37) 0.043(4) 0.036(3) 0.023(2) 0.011(3) 0.003(2) -0.002(2)
C(38) 0.026(3) 0.036(3) 0.029(3) 0.007(2) 0.004(2) 0.003(2)

loop_
_atom_type_symbol
_atom_type_description
_atom_type_scat_dispersion_real
_atom_type_scat_dispersion_imag
_atom_type_scat_source
C C 0.003 0.002
;
International Tables for Crystallography
(1992, Vol. C, Tables 4.2.6.8 and 6.1.1.4)
;
H H 0.000 0.000
;
International Tables for Crystallography
(1992, Vol. C, Table 6.1.1.4)
;
Cl Cl 0.148 0.159
;
International Tables for Crystallography
(1992, Vol. C, Tables 4.2.6.8 and 6.1.1.4)
;
Mo Mo -1.683 0.686
;
International Tables for Crystallography
(1992, Vol. C, Tables 4.2.6.8 and 6.1.1.4)
;
O O 0.011 0.006
;
International Tables for Crystallography
(1992, Vol. C, Tables 4.2.6.8 and 6.1.1.4)
;
P P 0.102 0.094
;
International Tables for Crystallography
(1992, Vol. C, Tables 4.2.6.8 and 6.1.1.4)
;
S S 0.125 0.123
;
International Tables for Crystallography
(1992, Vol. C, Tables 4.2.6.8 and 6.1.1.4)
;
N N 0.006 0.003
;
International Tables for Crystallography
(1992, Vol. C, Tables 4.2.6.8 and 6.1.1.4)
;

loop_
_geom_angle_atom_site_label_1
_geom_angle_atom_site_label_2
_geom_angle_atom_site_label_3
_geom_angle
_geom_angle_publ_flag
_geom_angle_site_symmetry_1
_geom_angle_site_symmetry_2
_geom_angle_site_symmetry_3
S(1) Mo(1) S(2) 82.79(5) yes . . .
S(1) Mo(1) S(3) 145.08(6) yes . . .
S(1) Mo(1) S(6) 82.29(6) yes . . .
S(1) Mo(1) O(1) 107.61(17) yes . . .
S(2) Mo(1) S(3) 82.14(5) yes . . .
S(2) Mo(1) S(6) 141.87(6) yes . . .
S(2) Mo(1) O(1) 107.3(2) yes . . .
S(3) Mo(1) S(6) 90.54(6) yes . . .
S(3) Mo(1) O(1) 106.90(17) yes . . .
S(6) Mo(1) O(1) 110.6(2) yes . . .
Mo(1) S(1) C(1) 107.64(19) yes . . .
Mo(1) S(2) C(2) 108.1(2) yes . . .
Mo(1) S(3) S(4) 107.64(9) yes . . .
S(3) S(4) S(5) 101.10(11) yes . . .
S(4) S(5) S(6) 101.52(11) yes . . .
Mo(1) S(6) S(5) 111.47(9) yes . . .
C(20) P(1) C(21) 111.3(2) yes . . .
C(20) P(1) C(27) 108.5(2) yes . . .
C(20) P(1) C(33) 109.6(2) yes . . .
C(21) P(1) C(27) 109.6(2) yes . . .
C(21) P(1) C(33) 110.7(2) yes . . .
C(27) P(1) C(33) 107.1(2) yes . . .
C(7) N(1) C(9) 105.8(6) yes . . .
C(7) N(1) C(11) 106.4(6) yes . . .
C(7) N(1) C(13) 112.1(7) yes . . .
C(9) N(1) C(11) 110.4(7) yes . . .
C(9) N(1) C(13) 105.5(6) yes . . .
C(11) N(1) C(13) 116.2(7) yes . . .
S(1) C(1) C(2) 120.0(4) yes . . .
S(1) C(1) C(6) 122.2(4) yes . . .
C(2) C(1) C(6) 117.8(5) yes . . .
S(2) C(2) C(1) 119.9(4) yes . . .
S(2) C(2) C(3) 122.3(4) yes . . .
C(1) C(2) C(3) 117.8(5) yes . . .
Cl(1) C(3) C(2) 118.2(5) yes . . .
Cl(1) C(3) C(4) 118.2(4) yes . . .
C(2) C(3) C(4) 123.5(6) yes . . .
C(3) C(4) C(5) 118.8(5) yes . . .
C(4) C(5) C(6) 118.2(6) yes . . .
Cl(2) C(6) C(1) 118.9(4) yes . . .
Cl(2) C(6) C(5) 117.3(4) yes . . .
C(1) C(6) C(5) 123.8(5) yes . . .
N(1) C(7) C(8) 115.4(7) yes . . .
N(1) C(9) C(10) 110.9(7) yes . . .
N(1) C(11) C(12) 111.1(7) yes . . .
N(1) C(13) C(14) 111.9(7) yes . . .
C(16) C(15) C(20) 119.5(5) yes . . .
C(15) C(16) C(17) 119.9(6) yes . . .
C(16) C(17) C(18) 121.2(6) yes . . .
C(17) C(18) C(19) 120.0(6) yes . . .
C(18) C(19) C(20) 118.7(5) yes . . .
P(1) C(20) C(15) 120.8(4) yes . . .
P(1) C(20) C(19) 118.6(4) yes . . .
C(15) C(20) C(19) 120.5(5) yes . . .
P(1) C(21) C(22) 119.7(4) yes . . .
P(1) C(21) C(26) 120.4(4) yes . . .
C(22) C(21) C(26) 119.6(5) yes . . .
C(21) C(22) C(23) 119.5(5) yes . . .
C(22) C(23) C(24) 120.4(5) yes . . .
C(23) C(24) C(25) 120.6(6) yes . . .
C(24) C(25) C(26) 119.8(6) yes . . .
C(21) C(26) C(25) 120.0(5) yes . . .
P(1) C(27) C(28) 119.1(4) yes . . .
P(1) C(27) C(32) 120.3(4) yes . . .
C(28) C(27) C(32) 120.6(5) yes . . .
C(27) C(28) C(29) 119.8(5) yes . . .
C(28) C(29) C(30) 119.9(6) yes . . .
C(29) C(30) C(31) 121.6(5) yes . . .
C(30) C(31) C(32) 118.9(5) yes . . .
C(27) C(32) C(31) 119.2(5) yes . . .
P(1) C(33) C(34) 120.9(4) yes . . .
P(1) C(33) C(38) 118.8(4) yes . . .
C(34) C(33) C(38) 120.2(5) yes . . .
C(33) C(34) C(35) 118.7(7) yes . . .
C(34) C(35) C(36) 120.0(7) yes . . .
C(35) C(36) C(37) 121.3(6) yes . . .
C(36) C(37) C(38) 119.8(6) yes . . .
C(33) C(38) C(37) 119.9(6) yes . . .
C(3) C(4) H(2) 120.3 no . . .
C(5) C(4) H(2) 120.9 no . . .
C(4) C(5) H(1) 120.8 no . . .
C(6) C(5) H(1) 120.9 no . . .
N(1) C(7) H(3) 108.5 no . . .
N(1) C(7) H(4) 108.0 no . . .
C(8) C(7) H(3) 107.8 no . . .
C(8) C(7) H(4) 107.6 no . . .
H(3) C(7) H(4) 109.5 no . . .
C(7) C(8) H(5) 109.6 no . . .
C(7) C(8) H(6) 111.4 no . . .
C(7) C(8) H(7) 107.4 no . . .
H(5) C(8) H(6) 109.5 no . . .
H(5) C(8) H(7) 109.5 no . . .
H(6) C(8) H(7) 109.5 no . . .
N(1) C(9) H(8) 108.3 no . . .
N(1) C(9) H(9) 109.4 no . . .
C(10) C(9) H(8) 108.6 no . . .
C(10) C(9) H(9) 110.2 no . . .
H(8) C(9) H(9) 109.5 no . . .
C(9) C(10) H(10) 108.5 no . . .
C(9) C(10) H(11) 109.5 no . . .
C(9) C(10) H(12) 110.3 no . . .
H(10) C(10) H(11) 109.5 no . . .
H(10) C(10) H(12) 109.5 no . . .
H(11) C(10) H(12) 109.5 no . . .
N(1) C(11) H(13) 107.4 no . . .
N(1) C(11) H(14) 110.5 no . . .
C(12) C(11) H(13) 107.1 no . . .
C(12) C(11) H(14) 111.1 no . . .
H(13) C(11) H(14) 109.5 no . . .
C(11) C(12) H(15) 107.1 no . . .
C(11) C(12) H(16) 111.0 no . . .
C(11) C(12) H(17) 110.2 no . . .
H(15) C(12) H(16) 109.5 no . . .
H(15) C(12) H(17) 109.5 no . . .
H(16) C(12) H(17) 109.5 no . . .
N(1) C(13) H(18) 107.9 no . . .
N(1) C(13) H(19) 110.0 no . . .
C(14) C(13) H(18) 107.1 no . . .
C(14) C(13) H(19) 110.3 no . . .
H(18) C(13) H(19) 109.5 no . . .
C(13) C(14) H(20) 107.6 no . . .
C(13) C(14) H(21) 112.1 no . . .
C(13) C(14) H(22) 108.6 no . . .
H(20) C(14) H(21) 109.5 no . . .
H(20) C(14) H(22) 109.5 no . . .
H(21) C(14) H(22) 109.5 no . . .
C(16) C(15) H(23) 120.9 no . . .
C(20) C(15) H(23) 119.6 no . . .
C(15) C(16) H(24) 120.0 no . . .
C(17) C(16) H(24) 120.1 no . . .
C(16) C(17) H(25) 119.9 no . . .
C(18) C(17) H(25) 118.9 no . . .
C(17) C(18) H(26) 120.3 no . . .
C(19) C(18) H(26) 119.7 no . . .
C(18) C(19) H(27) 120.9 no . . .
C(20) C(19) H(27) 120.4 no . . .
C(21) C(22) H(28) 120.0 no . . .
C(23) C(22) H(28) 120.5 no . . .
C(22) C(23) H(29) 119.9 no . . .
C(24) C(23) H(29) 119.7 no . . .
C(23) C(24) H(30) 119.7 no . . .
C(25) C(24) H(30) 119.7 no . . .
C(24) C(25) H(31) 120.1 no . . .
C(26) C(25) H(31) 120.1 no . . .
C(21) C(26) H(32) 119.5 no . . .
C(25) C(26) H(32) 120.5 no . . .
C(27) C(28) H(33) 120.2 no . . .
C(29) C(28) H(33) 120.1 no . . .
C(28) C(29) H(34) 120.1 no . . .
C(30) C(29) H(34) 120.1 no . . .
C(29) C(30) H(35) 119.1 no . . .
C(31) C(30) H(35) 119.3 no . . .
C(30) C(31) H(36) 120.3 no . . .
C(32) C(31) H(36) 120.7 no . . .
C(27) C(32) H(37) 120.5 no . . .
C(31) C(32) H(37) 120.3 no . . .
C(33) C(34) H(38) 120.4 no . . .
C(35) C(34) H(38) 120.9 no . . .
C(34) C(35) H(39) 119.5 no . . .
C(36) C(35) H(39) 120.4 no . . .
C(35) C(36) H(40) 119.0 no . . .
C(37) C(36) H(40) 119.6 no . . .
C(36) C(37) H(41) 120.3 no . . .
C(38) C(37) H(41) 119.9 no . . .
C(33) C(38) H(42) 119.7 no . . .
C(37) C(38) H(42) 120.4 no . . .

loop_
_geom_bond_atom_site_label_1
_geom_bond_atom_site_label_2
_geom_bond_distance
_geom_bond_publ_flag
_geom_bond_site_symmetry_1
_geom_bond_site_symmetry_2
Mo(1) S(1) 2.4047(15) yes . .
Mo(1) S(2) 2.3883(16) yes . .
Mo(1) S(3) 2.3627(19) yes . .
Mo(1) S(6) 2.3350(18) yes . .
Mo(1) O(1) 1.732(4) yes . .
Cl(1) C(3) 1.764(6) yes . .
Cl(2) C(6) 1.741(6) yes . .
S(1) C(1) 1.760(6) yes . .
S(2) C(2) 1.766(6) yes . .
S(3) S(4) 2.109(2) yes . .
S(4) S(5) 2.008(2) yes . .
S(5) S(6) 2.201(3) yes . .
P(1) C(20) 1.797(5) yes . .
P(1) C(21) 1.788(6) yes . .
P(1) C(27) 1.788(5) yes . .
P(1) C(33) 1.809(5) yes . .
N(1) C(7) 1.528(12) yes . .
N(1) C(9) 1.584(12) yes . .
N(1) C(11) 1.460(12) yes . .
N(1) C(13) 1.453(10) yes . .
C(1) C(2) 1.410(8) yes . .
C(1) C(6) 1.400(8) yes . .
C(2) C(3) 1.399(8) yes . .
C(3) C(4) 1.385(9) yes . .
C(4) C(5) 1.393(9) yes . .
C(5) C(6) 1.384(8) yes . .
C(7) C(8) 1.515(14) yes . .
C(9) C(10) 1.566(12) yes . .
C(11) C(12) 1.614(15) yes . .
C(13) C(14) 1.555(15) yes . .
C(15) C(16) 1.395(9) yes . .
C(15) C(20) 1.389(8) yes . .
C(16) C(17) 1.368(10) yes . .
C(17) C(18) 1.382(9) yes . .
C(18) C(19) 1.393(9) yes . .
C(19) C(20) 1.404(8) yes . .
C(21) C(22) 1.407(7) yes . .
C(21) C(26) 1.406(8) yes . .
C(22) C(23) 1.379(9) yes . .
C(23) C(24) 1.382(9) yes . .
C(24) C(25) 1.394(9) yes . .
C(25) C(26) 1.374(9) yes . .
C(27) C(28) 1.405(8) yes . .
C(27) C(32) 1.393(8) yes . .
C(28) C(29) 1.378(8) yes . .
C(29) C(30) 1.362(9) yes . .
C(30) C(31) 1.410(8) yes . .
C(31) C(32) 1.392(8) yes . .
C(33) C(34) 1.382(9) yes . .
C(33) C(38) 1.395(8) yes . .
C(34) C(35) 1.410(10) yes . .
C(35) C(36) 1.384(12) yes . .
C(36) C(37) 1.344(10) yes . .
C(37) C(38) 1.404(9) yes . .
C(4) H(2) 0.950 no . .
C(5) H(1) 0.950 no . .
C(7) H(3) 0.950 no . .
C(7) H(4) 0.950 no . .
C(8) H(5) 0.950 no . .
C(8) H(6) 0.950 no . .
C(8) H(7) 0.950 no . .
C(9) H(8) 0.950 no . .
C(9) H(9) 0.950 no . .
C(10) H(10) 0.950 no . .
C(10) H(11) 0.950 no . .
C(10) H(12) 0.950 no . .
C(11) H(13) 0.950 no . .
C(11) H(14) 0.950 no . .
C(12) H(15) 0.950 no . .
C(12) H(16) 0.950 no . .
C(12) H(17) 0.950 no . .
C(13) H(18) 0.950 no . .
C(13) H(19) 0.950 no . .
C(14) H(20) 0.950 no . .
C(14) H(21) 0.950 no . .
C(14) H(22) 0.950 no . .
C(15) H(23) 0.950 no . .
C(16) H(24) 0.950 no . .
C(17) H(25) 0.950 no . .
C(18) H(26) 0.950 no . .
C(19) H(27) 0.950 no . .
C(22) H(28) 0.950 no . .
C(23) H(29) 0.950 no . .
C(24) H(30) 0.950 no . .
C(25) H(31) 0.950 no . .
C(26) H(32) 0.950 no . .
C(28) H(33) 0.950 no . .
C(29) H(34) 0.950 no . .
C(30) H(35) 0.950 no . .
C(31) H(36) 0.950 no . .
C(32) H(37) 0.950 no . .
C(34) H(38) 0.950 no . .
C(35) H(39) 0.950 no . .
C(36) H(40) 0.950 no . .
C(37) H(41) 0.950 no . .
C(38) H(42) 0.950 no . .

loop_
_geom_contact_atom_site_label_1
_geom_contact_atom_site_label_2
_geom_contact_distance
_geom_contact_publ_flag
_geom_contact_site_symmetry_1
_geom_contact_site_symmetry_2
Cl(1) C(15) 3.455(6) ? . .
Cl(2) C(18) 3.454(6) ? . 2_745
S(3) C(29) 3.598(6) ? . .
S(4) C(22) 3.585(6) ? . 1_545
S(4) C(23) 3.571(6) ? . 1_545
S(5) C(26) 3.557(6) ? . 1_545
O(1) C(9) 3.063(11) ? . 4_564
O(1) C(10) 3.249(11) ? . 4_564
O(1) C(31) 3.366(8) ? . 2_645
O(1) C(32) 3.393(7) ? . 2_645
O(1) C(37) 3.250(8) ? . 4_564
C(1) C(7) 3.355(10) ? . .
C(1) C(13) 3.429(10) ? . 4_564
C(2) C(7) 3.308(10) ? . .
C(5) C(13) 3.514(11) ? . 4_564
C(6) C(13) 3.326(10) ? . 4_564
C(7) C(1) 3.355(10) ? . .
C(7) C(2) 3.308(10) ? . .
C(9) O(1) 3.063(11) ? . 4_565
C(10) O(1) 3.249(11) ? . 4_565
C(10) C(24) 3.577(11) ? . 3_676
C(13) C(1) 3.429(10) ? . 4_565
C(13) C(5) 3.514(11) ? . 4_565
C(13) C(6) 3.326(10) ? . 4_565
C(15) Cl(1) 3.455(6) ? . .
C(18) Cl(2) 3.454(6) ? . 2_755
C(18) C(30) 3.467(8) ? . 2_655
C(18) C(31) 3.418(9) ? . 2_655
C(18) C(37) 3.500(9) ? . 4_574
C(19) C(30) 3.459(8) ? . 2_655
C(19) C(31) 3.585(8) ? . 2_655
C(22) S(4) 3.585(6) ? . 1_565
C(23) S(4) 3.571(6) ? . 1_565
C(24) C(10) 3.577(11) ? . 3_676
C(26) S(5) 3.557(6) ? . 1_565
C(26) C(30) 3.583(9) ? . 3_676
C(29) S(3) 3.598(6) ? . .
C(30) C(18) 3.467(8) ? . 2_645
C(30) C(19) 3.459(8) ? . 2_645
C(30) C(26) 3.583(9) ? . 3_676
C(31) O(1) 3.366(8) ? . 2_655
C(31) C(18) 3.418(9) ? . 2_645
C(31) C(19) 3.585(8) ? . 2_645
C(31) C(38) 3.581(9) ? . 3_676
C(32) O(1) 3.393(7) ? . 2_655
C(37) O(1) 3.250(8) ? . 4_565
C(37) C(18) 3.500(9) ? . 4_575
C(38) C(31) 3.581(9) ? . 3_676
Mo(1) H(8) 3.588 ? . 4_564
Mo(1) H(9) 3.555 ? . 4_564
Mo(1) H(13) 3.587 ? . .
Cl(1) H(17) 3.052 ? . 4_564
Cl(1) H(33) 2.938 ? . .
Cl(2) H(2) 2.995 ? . 2_745
Cl(2) H(18) 3.490 ? . 4_564
Cl(2) H(26) 3.304 ? . 2_745
S(1) H(1) 3.448 ? . 2_745
S(1) H(2) 2.972 ? . 2_745
S(1) H(3) 3.129 ? . .
S(1) H(4) 3.524 ? . .
S(1) H(9) 3.506 ? . 4_564
S(1) H(14) 3.307 ? . .
S(2) H(4) 2.846 ? . .
S(2) H(8) 3.059 ? . 4_564
S(2) H(12) 3.513 ? . .
S(2) H(29) 3.122 ? . 2_645
S(2) H(33) 3.351 ? . .
S(2) H(34) 3.109 ? . .
S(3) H(12) 3.395 ? . .
S(3) H(13) 3.361 ? . .
S(3) H(28) 3.208 ? . 2_645
S(3) H(31) 3.064 ? . 3_676
S(3) H(34) 2.714 ? . .
S(3) H(37) 3.455 ? . 2_645
S(4) H(23) 3.320 ? . 2_645
S(4) H(27) 3.221 ? . 1_545
S(4) H(30) 3.587 ? . 3_676
S(4) H(31) 3.257 ? . 3_676
S(5) H(13) 3.501 ? . .
S(5) H(16) 2.924 ? . .
S(5) H(24) 3.344 ? . 4_565
S(5) H(25) 3.487 ? . 4_565
S(5) H(27) 2.793 ? . 1_545
S(5) H(30) 3.512 ? . 3_676
S(5) H(32) 3.595 ? . 1_545
S(5) H(38) 3.328 ? . 1_545
S(6) H(1) 3.334 ? . 2_745
S(6) H(13) 3.428 ? . .
S(6) H(14) 3.085 ? . .
S(6) H(21) 3.070 ? . 3_766
S(6) H(26) 3.568 ? . 1_545
S(6) H(27) 2.977 ? . 1_545
S(6) H(38) 3.509 ? . 1_545
O(1) H(8) 2.968 ? . 4_564
O(1) H(9) 2.635 ? . 4_564
O(1) H(10) 3.324 ? . 4_564
O(1) H(11) 2.848 ? . 4_564
O(1) H(36) 2.729 ? . 2_645
O(1) H(37) 2.785 ? . 2_645
O(1) H(41) 2.317 ? . 4_564
C(1) H(3) 2.811 ? . .
C(1) H(4) 3.083 ? . .
C(1) H(8) 3.488 ? . 4_564
C(1) H(18) 3.274 ? . 4_564
C(1) H(19) 2.730 ? . 4_564
C(2) H(3) 3.154 ? . .
C(2) H(4) 2.730 ? . .
C(2) H(6) 3.473 ? . .
C(2) H(8) 3.111 ? . 4_564
C(2) H(17) 3.269 ? . 4_564
C(2) H(19) 2.799 ? . 4_564
C(3) H(4) 3.351 ? . .
C(3) H(6) 3.217 ? . .
C(3) H(17) 3.034 ? . 4_564
C(3) H(19) 2.897 ? . 4_564
C(4) H(6) 3.181 ? . .
C(4) H(19) 2.937 ? . 4_564
C(4) H(20) 3.563 ? . 4_564
C(5) H(6) 3.335 ? . .
C(5) H(19) 2.864 ? . 4_564
C(5) H(20) 3.506 ? . 4_564
C(5) H(21) 3.464 ? . 4_564
C(5) H(40) 2.962 ? . 3_776
C(6) H(3) 3.252 ? . .
C(6) H(6) 3.508 ? . .
C(6) H(18) 3.137 ? . 4_564
C(6) H(19) 2.739 ? . 4_564
C(6) H(40) 3.430 ? . 3_776
C(8) H(39) 3.252 ? . 3_776
C(8) H(40) 3.435 ? . 3_776
C(10) H(30) 3.572 ? . 3_676
C(10) H(33) 3.585 ? . .
C(10) H(34) 3.355 ? . .
C(10) H(41) 3.482 ? . .
C(12) H(24) 3.392 ? . 4_565
C(12) H(30) 3.296 ? . 3_676
C(13) H(39) 3.398 ? . 3_776
C(14) H(39) 2.942 ? . 3_776
C(15) H(29) 3.522 ? . 2_645
C(15) H(31) 3.563 ? . 4_574
C(15) H(35) 3.156 ? . 2_655
C(16) H(16) 3.107 ? . 4_564
C(16) H(30) 3.447 ? . 2_645
C(16) H(31) 3.120 ? . 4_574
C(16) H(32) 3.205 ? . 4_574
C(16) H(35) 3.085 ? . 2_655
C(17) H(16) 3.519 ? . 4_564
C(17) H(32) 2.894 ? . 4_574
C(17) H(35) 2.955 ? . 2_655
C(17) H(36) 3.549 ? . 2_655
C(18) H(35) 2.857 ? . 2_655
C(18) H(36) 2.765 ? . 2_655
C(18) H(41) 3.425 ? . 4_574
C(19) H(35) 2.880 ? . 2_655
C(19) H(36) 3.123 ? . 2_655
C(20) H(35) 3.073 ? . 2_655
C(23) H(11) 3.122 ? . 3_676
C(23) H(23) 3.331 ? . 2_655
C(24) H(11) 3.007 ? . 3_676
C(24) H(12) 3.338 ? . 3_676
C(24) H(16) 3.528 ? . 3_676
C(24) H(24) 3.238 ? . 2_655
C(25) H(11) 3.398 ? . 3_676
C(25) H(24) 3.363 ? . 4_575
C(25) H(34) 3.493 ? . 3_676
C(25) H(35) 3.278 ? . 3_676
C(26) H(24) 3.517 ? . 4_575
C(26) H(25) 3.454 ? . 4_575
C(26) H(35) 3.228 ? . 3_676
C(28) H(10) 3.398 ? . .
C(29) H(12) 3.559 ? . .
C(29) H(28) 3.066 ? . 2_645
C(29) H(29) 3.544 ? . 2_645
C(29) H(31) 3.518 ? . 3_676
C(30) H(28) 3.046 ? . 2_645
C(30) H(31) 3.372 ? . 3_676
C(30) H(32) 3.111 ? . 3_676
C(30) H(42) 3.588 ? . 3_676
C(31) H(26) 3.343 ? . 2_645
C(31) H(27) 3.587 ? . 2_645
C(31) H(41) 3.469 ? . 3_676
C(31) H(42) 2.951 ? . 3_676
C(32) H(42) 3.416 ? . 3_676
C(33) H(25) 3.434 ? . 4_575
C(34) H(25) 3.421 ? . 4_575
C(35) H(6) 3.479 ? . 3_776
C(35) H(7) 3.478 ? . 3_776
C(35) H(21) 3.234 ? . 3_776
C(35) H(25) 3.271 ? . 4_575
C(36) H(1) 3.503 ? . 3_776
C(36) H(5) 3.087 ? . .
C(36) H(6) 3.296 ? . 3_776
C(36) H(25) 3.213 ? . 4_575
C(36) H(26) 3.175 ? . 4_575
C(37) H(5) 3.229 ? . .
C(37) H(10) 3.099 ? . .
C(37) H(25) 3.227 ? . 4_575
C(37) H(26) 2.803 ? . 4_575
C(37) H(36) 3.116 ? . 3_676
C(38) H(10) 3.241 ? . .
C(38) H(25) 3.333 ? . 4_575
C(38) H(26) 3.533 ? . 4_575
C(38) H(36) 3.161 ? . 3_676
H(1) S(1) 3.448 ? . 2_755
H(1) S(6) 3.334 ? . 2_755
H(1) C(36) 3.503 ? . 3_776
H(1) H(19) 3.442 ? . 4_564
H(1) H(20) 3.556 ? . 4_564
H(1) H(21) 3.327 ? . 4_564
H(1) H(26) 3.123 ? . 2_745
H(1) H(40) 2.722 ? . 3_776
H(1) H(41) 3.492 ? . 3_776
H(2) Cl(2) 2.995 ? . 2_755
H(2) S(1) 2.972 ? . 2_755
H(2) H(6) 3.575 ? . .
H(2) H(19) 3.546 ? . 4_564
H(3) S(1) 3.129 ? . .
H(3) C(1) 2.811 ? . .
H(3) C(2) 3.154 ? . .
H(3) C(6) 3.252 ? . .
H(3) H(39) 3.296 ? . 3_776
H(4) S(1) 3.524 ? . .
H(4) S(2) 2.846 ? . .
H(4) C(1) 3.083 ? . .
H(4) C(2) 2.730 ? . .
H(4) C(3) 3.351 ? . .
H(5) C(36) 3.087 ? . .
H(5) C(37) 3.229 ? . .
H(5) H(40) 3.070 ? . .
H(5) H(41) 3.289 ? . .
H(6) C(2) 3.473 ? . .
H(6) C(3) 3.217 ? . .
H(6) C(4) 3.181 ? . .
H(6) C(5) 3.335 ? . .
H(6) C(6) 3.508 ? . .
H(6) C(35) 3.479 ? . 3_776
H(6) C(36) 3.296 ? . 3_776
H(6) H(2) 3.575 ? . .
H(6) H(6) 3.587 ? . 3_776
H(6) H(39) 3.007 ? . 3_776
H(6) H(40) 2.618 ? . 3_776
H(7) C(35) 3.478 ? . 3_776
H(7) H(39) 2.799 ? . 3_776
H(7) H(40) 3.495 ? . 3_776
H(8) Mo(1) 3.588 ? . 4_565
H(8) S(2) 3.059 ? . 4_565
H(8) O(1) 2.968 ? . 4_565
H(8) C(1) 3.488 ? . 4_565
H(8) C(2) 3.111 ? . 4_565
H(8) H(29) 3.255 ? . 3_676
H(9) Mo(1) 3.555 ? . 4_565
H(9) S(1) 3.506 ? . 4_565
H(9) O(1) 2.635 ? . 4_565
H(9) H(41) 3.090 ? . .
H(10) O(1) 3.324 ? . 4_565
H(10) C(28) 3.398 ? . .
H(10) C(37) 3.099 ? . .
H(10) C(38) 3.241 ? . .
H(10) H(33) 2.893 ? . .
H(10) H(34) 3.268 ? . .
H(10) H(41) 2.905 ? . .
H(10) H(42) 3.192 ? . .
H(11) O(1) 2.848 ? . 4_565
H(11) C(23) 3.122 ? . 3_676
H(11) C(24) 3.007 ? . 3_676
H(11) C(25) 3.398 ? . 3_676
H(11) H(29) 3.391 ? . 3_676
H(11) H(30) 3.231 ? . 3_676
H(11) H(34) 3.381 ? . .
H(11) H(37) 3.210 ? . 3_676
H(11) H(41) 3.454 ? . .
H(12) S(2) 3.513 ? . .
H(12) S(3) 3.395 ? . .
H(12) C(24) 3.338 ? . 3_676
H(12) C(29) 3.559 ? . .
H(12) H(30) 3.161 ? . 3_676
H(12) H(33) 3.589 ? . .
H(12) H(34) 2.883 ? . .
H(13) Mo(1) 3.587 ? . .
H(13) S(3) 3.361 ? . .
H(13) S(5) 3.501 ? . .
H(13) S(6) 3.428 ? . .
H(13) H(30) 3.199 ? . 3_676
H(14) S(1) 3.307 ? . .
H(14) S(6) 3.085 ? . .
H(14) H(20) 3.431 ? . 3_766
H(16) S(5) 2.924 ? . .
H(16) C(16) 3.107 ? . 4_565
H(16) C(17) 3.519 ? . 4_565
H(16) C(24) 3.528 ? . 3_676
H(16) H(24) 2.552 ? . 4_565
H(16) H(25) 3.313 ? . 4_565
H(16) H(30) 2.675 ? . 3_676
H(17) Cl(1) 3.052 ? . 4_565
H(17) C(2) 3.269 ? . 4_565
H(17) C(3) 3.034 ? . 4_565
H(17) H(24) 3.511 ? . 4_565
H(17) H(29) 3.290 ? . 3_676
H(17) H(30) 3.276 ? . 3_676
H(18) Cl(2) 3.490 ? . 4_565
H(18) C(1) 3.274 ? . 4_565
H(18) C(6) 3.137 ? . 4_565
H(18) H(39) 2.878 ? . 3_776
H(19) C(1) 2.730 ? . 4_565
H(19) C(2) 2.799 ? . 4_565
H(19) C(3) 2.897 ? . 4_565
H(19) C(4) 2.937 ? . 4_565
H(19) C(5) 2.864 ? . 4_565
H(19) C(6) 2.739 ? . 4_565
H(19) H(1) 3.442 ? . 4_565
H(19) H(2) 3.546 ? . 4_565
H(20) C(4) 3.563 ? . 4_565
H(20) C(5) 3.506 ? . 4_565
H(20) H(1) 3.556 ? . 4_565
H(20) H(14) 3.431 ? . 3_766
H(20) H(20) 3.529 ? . 3_766
H(20) H(22) 3.379 ? . 3_766
H(21) S(6) 3.070 ? . 3_766
H(21) C(5) 3.464 ? . 4_565
H(21) C(35) 3.234 ? . 3_776
H(21) H(1) 3.327 ? . 4_565
H(21) H(38) 3.321 ? . 3_776
H(21) H(39) 2.423 ? . 3_776
H(22) H(20) 3.379 ? . 3_766
H(22) H(39) 2.844 ? . 3_776
H(23) S(4) 3.320 ? . 2_655
H(23) C(23) 3.331 ? . 2_645
H(23) H(29) 2.857 ? . 2_645
H(24) S(5) 3.344 ? . 4_564
H(24) C(12) 3.392 ? . 4_564
H(24) C(24) 3.238 ? . 2_645
H(24) C(25) 3.363 ? . 4_574
H(24) C(26) 3.517 ? . 4_574
H(24) H(16) 2.552 ? . 4_564
H(24) H(17) 3.511 ? . 4_564
H(24) H(29) 3.345 ? . 2_645
H(24) H(30) 2.572 ? . 2_645
H(24) H(31) 2.885 ? . 4_574
H(24) H(32) 3.171 ? . 4_574
H(25) S(5) 3.487 ? . 4_564
H(25) C(26) 3.454 ? . 4_574
H(25) C(33) 3.434 ? . 4_574
H(25) C(34) 3.421 ? . 4_574
H(25) C(35) 3.271 ? . 4_574
H(25) C(36) 3.213 ? . 4_574
H(25) C(37) 3.227 ? . 4_574
H(25) C(38) 3.333 ? . 4_574
H(25) H(16) 3.313 ? . 4_564
H(25) H(32) 2.650 ? . 4_574
H(25) H(35) 3.486 ? . 2_655
H(26) Cl(2) 3.304 ? . 2_755
H(26) S(6) 3.568 ? . 1_565
H(26) C(31) 3.343 ? . 2_655
H(26) C(36) 3.175 ? . 4_574
H(26) C(37) 2.803 ? . 4_574
H(26) C(38) 3.533 ? . 4_574
H(26) H(1) 3.123 ? . 2_755
H(26) H(35) 3.342 ? . 2_655
H(26) H(36) 2.510 ? . 2_655
H(26) H(40) 3.228 ? . 4_574
H(26) H(41) 2.607 ? . 4_574
H(27) S(4) 3.221 ? . 1_565
H(27) S(5) 2.793 ? . 1_565
H(27) S(6) 2.977 ? . 1_565
H(27) C(31) 3.587 ? . 2_655
H(27) H(35) 3.335 ? . 2_655
H(27) H(36) 3.108 ? . 2_655
H(28) S(3) 3.208 ? . 2_655
H(28) C(29) 3.066 ? . 2_655
H(28) C(30) 3.046 ? . 2_655
H(28) H(34) 2.934 ? . 2_655
H(28) H(35) 2.879 ? . 2_655
H(29) S(2) 3.122 ? . 2_655
H(29) C(15) 3.522 ? . 2_655
H(29) C(29) 3.544 ? . 2_655
H(29) H(8) 3.255 ? . 3_676
H(29) H(11) 3.391 ? . 3_676
H(29) H(17) 3.290 ? . 3_676
H(29) H(23) 2.857 ? . 2_655
H(29) H(24) 3.345 ? . 2_655
H(29) H(34) 3.543 ? . 2_655
H(30) S(4) 3.587 ? . 3_676
H(30) S(5) 3.512 ? . 3_676
H(30) C(10) 3.572 ? . 3_676
H(30) C(12) 3.296 ? . 3_676
H(30) C(16) 3.447 ? . 2_655
H(30) H(11) 3.231 ? . 3_676
H(30) H(12) 3.161 ? . 3_676
H(30) H(13) 3.199 ? . 3_676
H(30) H(16) 2.675 ? . 3_676
H(30) H(17) 3.276 ? . 3_676
H(30) H(24) 2.572 ? . 2_655
H(31) S(3) 3.064 ? . 3_676
H(31) S(4) 3.257 ? . 3_676
H(31) C(15) 3.563 ? . 4_575
H(31) C(16) 3.120 ? . 4_575
H(31) C(29) 3.518 ? . 3_676
H(31) C(30) 3.372 ? . 3_676
H(31) H(24) 2.885 ? . 4_575
H(31) H(34) 3.075 ? . 3_676
H(31) H(35) 2.782 ? . 3_676
H(32) S(5) 3.595 ? . 1_565
H(32) C(16) 3.205 ? . 4_575
H(32) C(17) 2.894 ? . 4_575
H(32) C(30) 3.111 ? . 3_676
H(32) H(24) 3.171 ? . 4_575
H(32) H(25) 2.650 ? . 4_575
H(32) H(35) 2.696 ? . 3_676
H(33) Cl(1) 2.938 ? . .
H(33) S(2) 3.351 ? . .
H(33) C(10) 3.585 ? . .
H(33) H(10) 2.893 ? . .
H(33) H(12) 3.589 ? . .
H(34) S(2) 3.109 ? . .
H(34) S(3) 2.714 ? . .
H(34) C(10) 3.355 ? . .
H(34) C(25) 3.493 ? . 3_676
H(34) H(10) 3.268 ? . .
H(34) H(11) 3.381 ? . .
H(34) H(12) 2.883 ? . .
H(34) H(28) 2.934 ? . 2_645
H(34) H(29) 3.543 ? . 2_645
H(34) H(31) 3.075 ? . 3_676
H(35) C(15) 3.156 ? . 2_645
H(35) C(16) 3.085 ? . 2_645
H(35) C(17) 2.955 ? . 2_645
H(35) C(18) 2.857 ? . 2_645
H(35) C(19) 2.880 ? . 2_645
H(35) C(20) 3.073 ? . 2_645
H(35) C(25) 3.278 ? . 3_676
H(35) C(26) 3.228 ? . 3_676
H(35) H(25) 3.486 ? . 2_645
H(35) H(26) 3.342 ? . 2_645
H(35) H(27) 3.335 ? . 2_645
H(35) H(28) 2.879 ? . 2_645
H(35) H(31) 2.782 ? . 3_676
H(35) H(32) 2.696 ? . 3_676
H(36) O(1) 2.729 ? . 2_655
H(36) C(17) 3.549 ? . 2_645
H(36) C(18) 2.765 ? . 2_645
H(36) C(19) 3.123 ? . 2_645
H(36) C(37) 3.116 ? . 3_676
H(36) C(38) 3.161 ? . 3_676
H(36) H(26) 2.510 ? . 2_645
H(36) H(27) 3.108 ? . 2_645
H(36) H(41) 2.665 ? . 3_676
H(36) H(42) 2.735 ? . 3_676
H(37) S(3) 3.455 ? . 2_655
H(37) O(1) 2.785 ? . 2_655
H(37) H(11) 3.210 ? . 3_676
H(37) H(42) 3.499 ? . 3_676
H(38) S(5) 3.328 ? . 1_565
H(38) S(6) 3.509 ? . 1_565
H(38) H(21) 3.321 ? . 3_776
H(39) C(8) 3.252 ? . 3_776
H(39) C(13) 3.398 ? . 3_776
H(39) C(14) 2.942 ? . 3_776
H(39) H(3) 3.296 ? . 3_776
H(39) H(6) 3.007 ? . 3_776
H(39) H(7) 2.799 ? . 3_776
H(39) H(18) 2.878 ? . 3_776
H(39) H(21) 2.423 ? . 3_776
H(39) H(22) 2.844 ? . 3_776
H(40) C(5) 2.962 ? . 3_776
H(40) C(6) 3.430 ? . 3_776
H(40) C(8) 3.435 ? . 3_776
H(40) H(1) 2.722 ? . 3_776
H(40) H(5) 3.070 ? . .
H(40) H(6) 2.618 ? . 3_776
H(40) H(7) 3.495 ? . 3_776
H(40) H(26) 3.228 ? . 4_575
H(41) O(1) 2.317 ? . 4_565
H(41) C(10) 3.482 ? . .
H(41) C(18) 3.425 ? . 4_575
H(41) C(31) 3.469 ? . 3_676
H(41) H(1) 3.492 ? . 3_776
H(41) H(5) 3.289 ? . .
H(41) H(9) 3.090 ? . .
H(41) H(10) 2.905 ? . .
H(41) H(11) 3.454 ? . .
H(41) H(26) 2.607 ? . 4_575
H(41) H(36) 2.665 ? . 3_676
H(42) C(30) 3.588 ? . 3_676
H(42) C(31) 2.951 ? . 3_676
H(42) C(32) 3.416 ? . 3_676
H(42) H(10) 3.192 ? . .
H(42) H(36) 2.735 ? . 3_676
H(42) H(37) 3.499 ? . 3_676

loop_
_geom_torsion_atom_site_label_1
_geom_torsion_atom_site_label_2
_geom_torsion_atom_site_label_3
_geom_torsion_atom_site_label_4
_geom_torsion
_geom_torsion_publ_flag
_geom_torsion_site_symmetry_1
_geom_torsion_site_symmetry_2
_geom_torsion_site_symmetry_3
_geom_torsion_site_symmetry_4
S(1) Mo(1) S(2) C(2) 10.1(2) ? . . . .
S(2) Mo(1) S(1) C(1) -10.9(2) ? . . . .
S(1) Mo(1) S(3) S(4) -108.86(11) ? . . . .
S(3) Mo(1) S(1) C(1) -76.0(2) ? . . . .
S(1) Mo(1) S(6) S(5) 147.72(10) ? . . . .
S(6) Mo(1) S(1) C(1) -155.7(2) ? . . . .
O(1) Mo(1) S(1) C(1) 95.0(2) ? . . . .
S(2) Mo(1) S(3) S(4) -174.08(9) ? . . . .
S(3) Mo(1) S(2) C(2) 158.5(2) ? . . . .
S(2) Mo(1) S(6) S(5) 79.91(12) ? . . . .
S(6) Mo(1) S(2) C(2) 77.8(2) ? . . . .
O(1) Mo(1) S(2) C(2) -96.1(2) ? . . . .
S(3) Mo(1) S(6) S(5) 2.01(10) ? . . . .
S(6) Mo(1) S(3) S(4) -31.63(9) ? . . . .
O(1) Mo(1) S(3) S(4) 80.1(2) ? . . . .
O(1) Mo(1) S(6) S(5) -106.3(2) ? . . . .
Mo(1) S(1) C(1) C(2) 10.5(4) ? . . . .
Mo(1) S(1) C(1) C(6) -171.3(4) ? . . . .
Mo(1) S(2) C(2) C(1) -7.7(5) ? . . . .
Mo(1) S(2) C(2) C(3) 173.5(4) ? . . . .
Mo(1) S(3) S(4) S(5) 54.09(12) ? . . . .
S(3) S(4) S(5) S(6) -48.30(12) ? . . . .
S(4) S(5) S(6) Mo(1) 28.79(12) ? . . . .
C(20) P(1) C(21) C(22) 41.5(5) ? . . . .
C(20) P(1) C(21) C(26) -143.8(4) ? . . . .
C(21) P(1) C(20) C(15) -123.0(5) ? . . . .
C(21) P(1) C(20) C(19) 61.5(5) ? . . . .
C(20) P(1) C(27) C(28) 78.6(5) ? . . . .
C(20) P(1) C(27) C(32) -98.8(5) ? . . . .
C(27) P(1) C(20) C(15) -2.4(5) ? . . . .
C(27) P(1) C(20) C(19) -177.9(4) ? . . . .
C(20) P(1) C(33) C(34) 25.6(6) ? . . . .
C(20) P(1) C(33) C(38) -152.6(5) ? . . . .
C(33) P(1) C(20) C(15) 114.3(5) ? . . . .
C(33) P(1) C(20) C(19) -61.3(5) ? . . . .
C(21) P(1) C(27) C(28) -159.7(4) ? . . . .
C(21) P(1) C(27) C(32) 22.9(5) ? . . . .
C(27) P(1) C(21) C(22) -78.5(5) ? . . . .
C(27) P(1) C(21) C(26) 96.2(5) ? . . . .
C(21) P(1) C(33) C(34) -97.5(5) ? . . . .
C(21) P(1) C(33) C(38) 84.3(5) ? . . . .
C(33) P(1) C(21) C(22) 163.6(4) ? . . . .
C(33) P(1) C(21) C(26) -21.6(5) ? . . . .
C(27) P(1) C(33) C(34) 143.1(5) ? . . . .
C(27) P(1) C(33) C(38) -35.1(5) ? . . . .
C(33) P(1) C(27) C(28) -39.7(5) ? . . . .
C(33) P(1) C(27) C(32) 143.0(4) ? . . . .
C(7) N(1) C(9) C(10) 56.4(9) ? . . . .
C(9) N(1) C(7) C(8) 57.1(9) ? . . . .
C(7) N(1) C(11) C(12) 176.4(8) ? . . . .
C(11) N(1) C(7) C(8) 174.6(8) ? . . . .
C(7) N(1) C(13) C(14) -69.7(10) ? . . . .
C(13) N(1) C(7) C(8) -57.4(11) ? . . . .
C(9) N(1) C(11) C(12) -69.2(9) ? . . . .
C(11) N(1) C(9) C(10) -58.3(9) ? . . . .
C(9) N(1) C(13) C(14) 175.6(8) ? . . . .
C(13) N(1) C(9) C(10) 175.3(8) ? . . . .
C(11) N(1) C(13) C(14) 52.9(10) ? . . . .
C(13) N(1) C(11) C(12) 50.9(10) ? . . . .
S(1) C(1) C(2) S(2) -2.0(6) ? . . . .
S(1) C(1) C(2) C(3) 176.9(4) ? . . . .
S(1) C(1) C(6) Cl(2) 3.1(7) ? . . . .
S(1) C(1) C(6) C(5) -178.4(5) ? . . . .
C(2) C(1) C(6) Cl(2) -178.7(4) ? . . . .
C(2) C(1) C(6) C(5) -0.2(6) ? . . . .
C(6) C(1) C(2) S(2) 179.7(4) ? . . . .
C(6) C(1) C(2) C(3) -1.4(8) ? . . . .
S(2) C(2) C(3) Cl(1) -3.6(7) ? . . . .
S(2) C(2) C(3) C(4) -178.7(5) ? . . . .
C(1) C(2) C(3) Cl(1) 177.5(4) ? . . . .
C(1) C(2) C(3) C(4) 2.5(9) ? . . . .
Cl(1) C(3) C(4) C(5) -176.9(5) ? . . . .
C(2) C(3) C(4) C(5) -1.9(10) ? . . . .
C(3) C(4) C(5) C(6) 0.2(7) ? . . . .
C(4) C(5) C(6) Cl(2) 179.3(5) ? . . . .
C(4) C(5) C(6) C(1) 0.8(9) ? . . . .
C(16) C(15) C(20) P(1) -173.1(4) ? . . . .
C(16) C(15) C(20) C(19) 2.4(9) ? . . . .
C(20) C(15) C(16) C(17) 1.4(9) ? . . . .
C(15) C(16) C(17) C(18) -2.4(10) ? . . . .
C(16) C(17) C(18) C(19) -0.5(9) ? . . . .
C(17) C(18) C(19) C(20) 4.2(9) ? . . . .
C(18) C(19) C(20) P(1) 170.5(4) ? . . . .
C(18) C(19) C(20) C(15) -5.1(8) ? . . . .
P(1) C(21) C(22) C(23) 175.1(4) ? . . . .
P(1) C(21) C(26) C(25) -174.7(5) ? . . . .
C(22) C(21) C(26) C(25) 0.1(7) ? . . . .
C(26) C(21) C(22) C(23) 0.3(7) ? . . . .
C(21) C(22) C(23) C(24) 0.1(7) ? . . . .
C(22) C(23) C(24) C(25) -1.0(10) ? . . . .
C(23) C(24) C(25) C(26) 1.3(10) ? . . . .
C(24) C(25) C(26) C(21) -0.9(9) ? . . . .
P(1) C(27) C(28) C(29) -179.5(4) ? . . . .
P(1) C(27) C(32) C(31) 177.0(4) ? . . . .
C(28) C(27) C(32) C(31) -0.3(7) ? . . . .
C(32) C(27) C(28) C(29) -2.1(9) ? . . . .
C(27) C(28) C(29) C(30) 2.2(9) ? . . . .
C(28) C(29) C(30) C(31) 0.2(7) ? . . . .
C(29) C(30) C(31) C(32) -2.6(9) ? . . . .
C(30) C(31) C(32) C(27) 2.6(9) ? . . . .
P(1) C(33) C(34) C(35) -179.2(6) ? . . . .
P(1) C(33) C(38) C(37) 177.6(5) ? . . . .
C(34) C(33) C(38) C(37) -0.6(10) ? . . . .
C(38) C(33) C(34) C(35) -1.1(10) ? . . . .
C(33) C(34) C(35) C(36) 3.3(12) ? . . . .
C(34) C(35) C(36) C(37) -3.9(13) ? . . . .
C(35) C(36) C(37) C(38) 2.1(12) ? . . . .
C(36) C(37) C(38) C(33) 0.1(8) ? . . . .
S(3) S(4) S(5) S(6) -48.30(12) ? . . . .
